data_2101996
loop_
_publ_author_name
'Gohda, Takashi'

_publ_section_title
;
 X-ray study of deformation density and spontaneous polarization in
 ferroelectric NaNO~2~
;
_journal_issue 1
_journal_name_full 'Acta Crystallographica Section B'
_journal_page_first 11
_journal_page_last 16
_journal_paper_doi 10.1107/S010876819901054X
_journal_volume 56
_journal_year 2000
_chemical_formula_sum 'N Na O2'
_chemical_formula_weight 69.0
_chemical_name_systematic
;
Sodium Nitrite
;
_space_group_IT_number 44
_symmetry_cell_setting orthorhombic
_symmetry_space_group_name_Hall 'I -2 -2'
_symmetry_space_group_name_H-M 'I m 2 m'
_cell_angle_alpha 90.0
_cell_angle_beta 90.0
_cell_angle_gamma 90.0
_cell_formula_units_Z 2
_cell_length_a 3.5024(6)
_cell_length_b 5.5209(5)
_cell_length_c 5.3789(9)
_cell_measurement_reflns_used 15
_cell_measurement_temperature 30
_cell_measurement_theta_max 27.414
_cell_measurement_theta_min 26.378
_cell_volume 104.01(3)
_computing_cell_refinement 'LATCON (Lundgren, 1983)'
_computing_data_collection DIF4
_computing_data_reduction 'STOEDATRED (Lundgren, 1983)'
_computing_structure_refinement 'DUPALS (Lundgren, 1983)'
_diffrn_ambient_temperature 30
_diffrn_measurement_device HUBER/STOE/ARACOR
_diffrn_measurement_method \w/2\q
_diffrn_radiation_monochromator graphite
_diffrn_radiation_source 'fine focus Philips Mo tube'
_diffrn_radiation_type 'Mo K\a'
_diffrn_radiation_wavelength .71073
_diffrn_reflns_av_R_equivalents .012
_diffrn_reflns_limit_h_max 7
_diffrn_reflns_limit_h_min -7
_diffrn_reflns_limit_k_max 12
_diffrn_reflns_limit_k_min -12
_diffrn_reflns_limit_l_max 0
_diffrn_reflns_limit_l_min -12
_diffrn_reflns_number 1396
_diffrn_reflns_theta_max 52.989
_diffrn_reflns_theta_min 5.292
_diffrn_standards_decay_% .060
_diffrn_standards_interval_time 240
_diffrn_standards_number 5
_exptl_absorpt_coefficient_mu .3853
_exptl_absorpt_correction_T_max .9475
_exptl_absorpt_correction_T_min .9228
_exptl_absorpt_correction_type integration
_exptl_absorpt_process_details 'ABSSTOE (Lundgren, 1983)'
_exptl_crystal_colour colourless
_exptl_crystal_density_diffrn 2.203
_exptl_crystal_density_meas ?
_exptl_crystal_description 'hexagonal prism'
_exptl_crystal_F_000 68
_exptl_crystal_size_max .223
_exptl_crystal_size_mid .180
_exptl_crystal_size_min .075
_refine_diff_density_max .11
_refine_diff_density_min -.12
_refine_ls_extinction_coef 0.177E4(7)
_refine_ls_extinction_method
;
Becker & Coppens (1975) type 1 Lorentzian isotropic
;
_refine_ls_goodness_of_fit_ref 1.7937
_refine_ls_matrix_type full
_refine_ls_number_parameters 68
_refine_ls_number_reflns 1390
_refine_ls_R_factor_gt .0140
_refine_ls_shift/su_max .0305
_refine_ls_structure_factor_coef Fsqd
_refine_ls_weighting_details w=1/\s^2^(F^2^)
_refine_ls_weighting_scheme sigma
_refine_ls_wR_factor_ref .0215
_reflns_number_gt 384
_reflns_number_total 384
_reflns_threshold_expression I>-3sigma(I)
_cod_data_source_file os0030.cif
_cod_data_source_block NaNO2
_cod_depositor_comments
;
The following automatic conversions were performed:

'_atom_site_adp_type' tag value 'Uij' was replaced with 'Uani' value
3 times.

Automatic conversion script
Id: cif_fix_values 1646 2011-03-28 12:23:43Z adriana 

2023-05-16
Wrong occupancy factors fixed
                 miguel
;
_cod_original_cell_volume 104.007(16)
_cod_original_formula_sum 'N1 Na O2'
_cod_database_code 2101996

loop_
_symmetry_equiv_pos_site_id
_symmetry_equiv_pos_as_xyz
1 x,y,z
2 -x,y,-z
3 x,y,-z
4 -x,y,z
5 1/2+x,1/2+y,1/2+z
6 1/2-x,1/2+y,1/2-z
7 1/2+x,1/2+y,1/2-z
8 1/2-x,1/2+y,1/2+z

loop_
_atom_site_label
_atom_site_fract_x
_atom_site_fract_y
_atom_site_fract_z
_atom_site_U_iso_or_equiv
_atom_site_adp_type
_atom_site_occupancy
_atom_site_type_symbol
Na 0 .58833(4) 0 .00573(3) Uani 1 Na
N 0 .12277(4) 0 .00595(4) Uani 1 N
O 0 0 .19646(3) .00685(4) Uani 1 O

loop_
_atom_site_aniso_label
_atom_site_aniso_U_11
_atom_site_aniso_U_22
_atom_site_aniso_U_33
_atom_site_aniso_U_12
_atom_site_aniso_U_13
_atom_site_aniso_U_23
_atom_site_aniso_type_symbol
Na .00623(3) .00538(3) .00559(3) 0 0 0 Na
N .00836(4) .00461(5) .00490(4) 0 0 0 N
O .00886(4) .00706(5) .00462(4) 0 0 .00076(4) O

loop_
_atom_type_symbol
_atom_type_scat_dispersion_real
_atom_type_scat_dispersion_imag
_atom_type_scat_source
N .004 .003 International_Tables_Vol_IV_Table_2.3.1
O .008 .006 International_Tables_Vol_IV_Table_2.3.1
Na .030 .025 International_Tables_Vol_IV_Table_2.3.1

loop_
_geom_angle_atom_site_label_1
_geom_angle_atom_site_label_2
_geom_angle_atom_site_label_3
_geom_angle_site_symmetry_1
_geom_angle_site_symmetry_2
_geom_angle_site_symmetry_3
_geom_angle
_geom_angle_publ_flag
O N O 1_555 1_555 3_555 114.650(10) yes

loop_
_geom_bond_atom_site_label_1
_geom_bond_atom_site_label_2
_geom_bond_site_symmetry_1
_geom_bond_site_symmetry_2
_geom_bond_distance
_geom_bond_publ_flag
Na N 1_555 1_555 2.5703(3) yes
Na O 1_555 1_565 2.5064(2) yes
Na O 1_555 5_454 2.4434(3) yes
N O 1_555 1_555 1.25540(10) yes
